data_1510182
loop_
_publ_author_name
'Fenner, J.'
'Mootz, D.'

_publ_section_title
;
 The crystal structure of gold telluride iodide Au Te I
;
_journal_name_full 'Journal of Solid State Chemistry'
_journal_page_first 367
_journal_page_last 369
_journal_paper_doi 10.1016/0022-4596(78)90028-2
_journal_volume 24
_journal_year 1978
_chemical_formula_sum 'Au I Te'
_chemical_name_systematic 'Au Te I'
_space_group_IT_number 14
_symmetry_space_group_name_Hall '-P 2ybc'
_symmetry_space_group_name_H-M 'P 1 21/c 1'
_cell_angle_alpha 90
_cell_angle_beta 106.263
_cell_angle_gamma 90
_cell_formula_units_Z 4
_cell_length_a 7.313
_cell_length_b 7.6242
_cell_length_c 7.255
_cell_volume 388.322
_citation_journal_id_ASTM JSSCBI
_cod_data_source_file gold_239.cif
_cod_data_source_block Au1I1Te1
_cod_original_cell_volume 388.3223
_cod_original_formula_sum 'Au1 I1 Te1'
_cod_database_code 1510182

loop_
_symmetry_equiv_pos_as_xyz
x,y,z
-x,y+1/2,-z+1/2
-x,-y,-z
x,-y-1/2,z-1/2

loop_
_atom_site_label
_atom_site_type_symbol
_atom_site_fract_x
_atom_site_fract_y
_atom_site_fract_z
_atom_site_occupancy
_atom_site_U_iso_or_equiv
Te1 Te-2 0.672 0.1301 -0.009 1 0.0
Au1 Au+3 0.4654 0.1395 0.237 1 0.0
I1 I-1 0.1758 0.0857 0.3892 1 0.0
